data_4339745
loop_
_publ_author_name
'Bagai, Rashmi'
'Abboud, Khalil A.'
'Christou, George'

_publ_section_title
;
 A new N,N,O chelate for transition metal chemistry: Fe5 and Fe6 clusters
 from the use of 6-hydroxymethyl-2,2'-bipyridine (hmbpH).
;
_journal_issue 14
_journal_name_full 'Inorganic chemistry'
_journal_page_first 5567
_journal_page_last 5575
_journal_paper_doi 10.1021/ic070174i
_journal_volume 46
_journal_year 2007
_chemical_formula_sum 'C92 H79 Fe6 N13 O27'
_chemical_formula_weight 2133.78
_chemical_name_systematic
; 
 ? 
;
_space_group_IT_number 2
_symmetry_cell_setting triclinic
_symmetry_space_group_name_Hall '-P 1'
_symmetry_space_group_name_H-M 'P -1'
_atom_sites_solution_hydrogens geom
_atom_sites_solution_primary direct
_atom_sites_solution_secondary difmap
_audit_creation_method SHELXL-97
_cell_angle_alpha 65.175(2)
_cell_angle_beta 70.147(2)
_cell_angle_gamma 89.561(2)
_cell_formula_units_Z 1
_cell_length_a 13.8233(6)
_cell_length_b 14.0671(6)
_cell_length_c 14.2856(6)
_cell_measurement_reflns_used 150
_cell_measurement_temperature 173(2)
_cell_measurement_theta_max 28.0
_cell_measurement_theta_min 2.0
_cell_volume 2341.55(18)
_computing_cell_refinement 'Bruker SMART v5.624 & SAINT 6.36a (Bruker 1998)'
_computing_data_collection 'Bruker SMART v5.624 (Bruker 1998)'
_computing_data_reduction 'Bruker SHELXTL v6.14 (Bruker 2000)'
_computing_molecular_graphics 'Bruker SHELXTL v6.14'
_computing_publication_material 'Bruker SHELXTL v6.14'
_computing_structure_refinement 'Bruker SHELXTL v6.14'
_computing_structure_solution 'Bruker SHELXTL v6.14'
_diffrn_ambient_temperature 173(2)
_diffrn_measured_fraction_theta_full 0.962
_diffrn_measured_fraction_theta_max 0.962
_diffrn_measurement_device_type 'SMART CCD area detector'
_diffrn_measurement_method '\w scans'
_diffrn_radiation_monochromator graphite
_diffrn_radiation_source 'fine-focus sealed tube'
_diffrn_radiation_type MoK\a
_diffrn_radiation_wavelength 0.71073
_diffrn_reflns_av_R_equivalents 0.0588
_diffrn_reflns_av_sigmaI/netI 0.0517
_diffrn_reflns_limit_h_max 17
_diffrn_reflns_limit_h_min -17
_diffrn_reflns_limit_k_max 17
_diffrn_reflns_limit_k_min -18
_diffrn_reflns_limit_l_max 18
_diffrn_reflns_limit_l_min -13
_diffrn_reflns_number 15661
_diffrn_reflns_theta_full 27.50
_diffrn_reflns_theta_max 27.50
_diffrn_reflns_theta_min 1.59
_diffrn_standards_decay_% 1
_diffrn_standards_number 0
_exptl_absorpt_coefficient_mu 0.990
_exptl_absorpt_correction_T_max 0.9267
_exptl_absorpt_correction_T_min 0.7854
_exptl_absorpt_correction_type integration
_exptl_absorpt_process_details 'based on measured indexed crystal faces, Bruker SHELXTL  v6.12 (Bruker 1998)'
_exptl_crystal_colour orange
_exptl_crystal_density_diffrn 1.513
_exptl_crystal_density_meas 0
_exptl_crystal_density_method 'not measured'
_exptl_crystal_description needles
_exptl_crystal_F_000 1094
_exptl_crystal_size_max 0.22
_exptl_crystal_size_mid 0.14
_exptl_crystal_size_min 0.08
_refine_diff_density_max 1.342
_refine_diff_density_min -0.712
_refine_diff_density_rms 0.094
_refine_ls_extinction_method none
_refine_ls_goodness_of_fit_ref 1.077
_refine_ls_hydrogen_treatment mixed
_refine_ls_matrix_type full
_refine_ls_number_parameters 633
_refine_ls_number_reflns 10339
_refine_ls_number_restraints 8
_refine_ls_restrained_S_all 1.079
_refine_ls_R_factor_all 0.0651
_refine_ls_R_factor_gt 0.0485
_refine_ls_shift/su_max 0.001
_refine_ls_shift/su_mean 0.000
_refine_ls_structure_factor_coef Fsqd
_refine_ls_weighting_details 'calc w=1/[\s^2^(Fo^2^)+(0.0600P)^2^+4.1873P] where P=(Fo^2^+2Fc^2^)/3'
_refine_ls_weighting_scheme calc
_refine_ls_wR_factor_gt 0.1276
_refine_ls_wR_factor_ref 0.1425
_reflns_number_gt 8325
_reflns_number_total 10339
_reflns_threshold_expression I>2\s(I)
_cod_data_source_file ic070174isi20070130_095650.cif
_cod_data_source_block rb67
_cod_depositor_comments
;
The following automatic conversions were performed:

'_symmetry_cell_setting' value 'Triclinic' changed to 'triclinic'
according to
/usr/data/users/saulius/automatic-downloads/retrospective/ACS/lib/dictionaries/cif_core.dic
dictionary named 'cif_core.dic' version 2.4.2 from 2011-04-26.

Automatic conversion script
Id: cif_fix_values 2281 2013-09-26 08:29:07Z andrius 
;
_cod_original_cell_volume 2341.55(17)
_cod_original_sg_symbol_H-M P-1
_cod_database_code 4339745

loop_
_symmetry_equiv_pos_as_xyz
'x, y, z'
'-x, -y, -z'

loop_
_atom_site_label
_atom_site_type_symbol
_atom_site_fract_x
_atom_site_fract_y
_atom_site_fract_z
_atom_site_U_iso_or_equiv
_atom_site_adp_type
_atom_site_occupancy
_atom_site_symmetry_multiplicity
_atom_site_calc_flag
_atom_site_refinement_flags
_atom_site_disorder_assembly
_atom_site_disorder_group
Fe1 Fe 0.40900(3) 0.69488(4) 0.36144(4) 0.02126(11) Uani 1 1 d . . .
Fe2 Fe 0.41798(3) 0.48774(3) 0.60397(3) 0.01897(11) Uani 1 1 d . . .
Fe3 Fe 0.65696(3) 0.56627(4) 0.57728(4) 0.02057(11) Uani 1 1 d . . .
O1 O 0.49880(19) 0.82646(19) 0.3350(2) 0.0289(5) Uani 1 1 d . . .
O2 O 0.6521(2) 0.8238(2) 0.2147(3) 0.0475(7) Uani 1 1 d . . .
O3 O 0.36539(17) 0.62533(18) 0.52467(18) 0.0236(5) Uani 1 1 d . . .
O4 O 0.26866(17) 0.41122(19) 0.69148(18) 0.0253(5) Uani 1 1 d . . .
O5 O 0.39634(18) 0.53647(19) 0.72367(19) 0.0252(5) Uani 1 1 d . . .
O6 O 0.55594(17) 0.54273(19) 0.72943(18) 0.0261(5) Uani 1 1 d . . .
O7 O 0.53211(19) 0.64133(19) 0.30673(19) 0.0225(5) Uani 1 1 d . . .
H7 H 0.574(4) 0.685(4) 0.273(4) 0.048(15) Uiso 1 1 d . . .
O8 O 0.56276(16) 0.55206(17) 0.51777(17) 0.0191(4) Uani 1 1 d . . .
O9 O 0.68885(17) 0.41702(18) 0.6336(2) 0.0251(5) Uani 1 1 d . . .
O10 O 0.77906(19) 0.6240(2) 0.4274(2) 0.0329(6) Uani 1 1 d . . .
N1 N 0.3905(2) 0.8038(2) 0.2078(2) 0.0263(6) Uani 1 1 d . . .
N2 N 0.2857(2) 0.7738(2) 0.4078(2) 0.0255(6) Uani 1 1 d . . .
N3 N 0.7763(2) 0.5781(2) 0.6329(2) 0.0248(6) Uani 1 1 d . . .
N4 N 0.6737(2) 0.7278(2) 0.5595(2) 0.0269(6) Uani 1 1 d . . .
C1 C 0.5939(3) 0.8659(3) 0.2681(3) 0.0296(7) Uani 1 1 d . . .
C2 C 0.6359(3) 0.9698(3) 0.2564(3) 0.0344(8) Uani 1 1 d . . .
C3 C 0.5723(4) 1.0434(3) 0.2668(3) 0.0398(9) Uani 1 1 d . . .
H3A H 0.4997 1.0275 0.2846 0.048 Uiso 1 1 calc R . .
C4 C 0.6143(4) 1.1413(4) 0.2512(4) 0.0539(12) Uani 1 1 d . . .
H4A H 0.5705 1.1927 0.2562 0.065 Uiso 1 1 calc R . .
C5 C 0.7179(4) 1.1635(4) 0.2287(4) 0.0584(13) Uani 1 1 d . . .
H5A H 0.7456 1.2298 0.2194 0.070 Uiso 1 1 calc R . .
C6 C 0.7822(4) 1.0904(4) 0.2192(5) 0.0639(14) Uani 1 1 d . . .
H6A H 0.8540 1.1056 0.2051 0.077 Uiso 1 1 calc R . .
C7 C 0.7418(4) 0.9935(4) 0.2306(4) 0.0501(11) Uani 1 1 d . . .
H7A H 0.7866 0.9441 0.2206 0.060 Uiso 1 1 calc R . .
C8 C 0.4472(3) 0.8125(3) 0.1072(3) 0.0334(8) Uani 1 1 d . . .
H8A H 0.4994 0.7688 0.1007 0.040 Uiso 1 1 calc R . .
C9 C 0.4327(3) 0.8834(3) 0.0113(3) 0.0398(9) Uani 1 1 d . . .
H9A H 0.4735 0.8871 -0.0591 0.048 Uiso 1 1 calc R . .
C10 C 0.3583(3) 0.9477(3) 0.0207(3) 0.0412(9) Uani 1 1 d . . .
H10A H 0.3469 0.9964 -0.0434 0.049 Uiso 1 1 calc R . .
C11 C 0.2998(3) 0.9412(3) 0.1244(3) 0.0355(8) Uani 1 1 d . . .
H11A H 0.2491 0.9862 0.1322 0.043 Uiso 1 1 calc R . .
C12 C 0.3173(3) 0.8673(3) 0.2165(3) 0.0274(7) Uani 1 1 d . . .
C13 C 0.2562(3) 0.8496(3) 0.3316(3) 0.0271(7) Uani 1 1 d . . .
C14 C 0.1762(3) 0.9028(3) 0.3636(3) 0.0353(8) Uani 1 1 d . . .
H14A H 0.1548 0.9565 0.3105 0.042 Uiso 1 1 calc R . .
C15 C 0.1285(3) 0.8746(3) 0.4766(3) 0.0383(9) Uani 1 1 d . . .
H15A H 0.0721 0.9083 0.5010 0.046 Uiso 1 1 calc R . .
C16 C 0.1613(3) 0.7989(3) 0.5539(3) 0.0340(8) Uani 1 1 d . . .
H16A H 0.1301 0.7819 0.6305 0.041 Uiso 1 1 calc R . .
C17 C 0.2416(3) 0.7483(3) 0.5158(3) 0.0279(7) Uani 1 1 d . . .
C18 C 0.2875(3) 0.6639(3) 0.5881(3) 0.0345(8) Uani 1 1 d . . .
H18A H 0.3182 0.6938 0.6252 0.041 Uiso 1 1 calc R . .
H18B H 0.2315 0.6044 0.6464 0.041 Uiso 1 1 calc R . .
C19 C 0.4599(3) 0.5482(2) 0.7647(3) 0.0240(6) Uani 1 1 d . . .
C20 C 0.4185(3) 0.5707(3) 0.8632(3) 0.0269(7) Uani 1 1 d . . .
C21 C 0.3123(3) 0.5542(3) 0.9208(3) 0.0375(8) Uani 1 1 d . . .
H21A H 0.2653 0.5302 0.8970 0.045 Uiso 1 1 calc R . .
C22 C 0.2750(4) 0.5730(4) 1.0138(4) 0.0546(12) Uani 1 1 d . . .
H22A H 0.2022 0.5599 1.0549 0.066 Uiso 1 1 calc R . .
C23 C 0.3426(4) 0.6103(4) 1.0468(4) 0.0547(12) Uani 1 1 d . . .
H23A H 0.3163 0.6234 1.1102 0.066 Uiso 1 1 calc R . .
C24 C 0.4477(4) 0.6288(4) 0.9887(4) 0.0455(10) Uani 1 1 d . . .
H24A H 0.4939 0.6553 1.0115 0.055 Uiso 1 1 calc R . .
C25 C 0.4868(3) 0.6089(3) 0.8968(3) 0.0346(8) Uani 1 1 d . . .
H25A H 0.5598 0.6212 0.8569 0.041 Uiso 1 1 calc R . .
C26 C 0.2051(2) 0.3732(3) 0.6655(3) 0.0241(6) Uani 1 1 d . . .
C27 C 0.0987(3) 0.3226(3) 0.7523(3) 0.0284(7) Uani 1 1 d . . .
C28 C 0.0626(3) 0.3402(4) 0.8457(3) 0.0388(9) Uani 1 1 d . . .
H28A H 0.1068 0.3820 0.8572 0.047 Uiso 1 1 calc R . .
C29 C -0.0382(3) 0.2969(5) 0.9226(4) 0.0532(12) Uani 1 1 d . . .
H29A H -0.0632 0.3099 0.9862 0.064 Uiso 1 1 calc R . .
C30 C -0.1018(3) 0.2349(5) 0.9065(4) 0.0571(13) Uani 1 1 d . . .
H30A H -0.1705 0.2047 0.9595 0.068 Uiso 1 1 calc R . .
C31 C -0.0665(3) 0.2165(4) 0.8139(4) 0.0519(11) Uani 1 1 d . . .
H31A H -0.1108 0.1741 0.8031 0.062 Uiso 1 1 calc R . .
C32 C 0.0340(3) 0.2600(3) 0.7363(3) 0.0383(9) Uani 1 1 d . . .
H32A H 0.0586 0.2473 0.6725 0.046 Uiso 1 1 calc R . .
C33 C 0.6135(3) 0.7987(3) 0.5235(3) 0.0340(8) Uani 1 1 d . . .
H33A H 0.5653 0.7810 0.4970 0.041 Uiso 1 1 calc R . .
C34 C 0.6192(4) 0.8966(3) 0.5237(4) 0.0444(10) Uani 1 1 d . . .
H34A H 0.5764 0.9460 0.4968 0.053 Uiso 1 1 calc R . .
C35 C 0.6885(4) 0.9210(4) 0.5639(4) 0.0495(11) Uani 1 1 d . . .
H35A H 0.6936 0.9877 0.5651 0.059 Uiso 1 1 calc R . .
C36 C 0.7505(3) 0.8486(3) 0.6023(4) 0.0423(9) Uani 1 1 d . . .
H36A H 0.7980 0.8645 0.6305 0.051 Uiso 1 1 calc R . .
C37 C 0.7417(3) 0.7515(3) 0.5987(3) 0.0293(7) Uani 1 1 d . . .
C38 C 0.8041(3) 0.6680(3) 0.6364(3) 0.0291(7) Uani 1 1 d . . .
C39 C 0.8848(3) 0.6757(3) 0.6707(4) 0.0403(9) Uani 1 1 d . . .
H39A H 0.9034 0.7379 0.6755 0.048 Uiso 1 1 calc R . .
C40 C 0.9378(3) 0.5900(4) 0.6980(4) 0.0445(10) Uani 1 1 d . . .
H40A H 0.9933 0.5932 0.7221 0.053 Uiso 1 1 calc R . .
C41 C 0.9102(3) 0.5000(3) 0.6902(4) 0.0393(9) Uani 1 1 d . . .
H41A H 0.9475 0.4419 0.7067 0.047 Uiso 1 1 calc R . .
C42 C 0.8274(3) 0.4963(3) 0.6579(3) 0.0280(7) Uani 1 1 d . . .
C43 C 0.7850(3) 0.4034(3) 0.6482(3) 0.0310(7) Uani 1 1 d . . .
H43A H 0.8359 0.3961 0.5843 0.037 Uiso 1 1 calc R . .
H43B H 0.7754 0.3374 0.7162 0.037 Uiso 1 1 calc R . .
O11 O 0.1007(5) 0.6244(5) 0.8210(5) 0.0390(13) Uiso 0.50 1 d P A 11
N6 N 0.0299(7) 0.5880(7) 0.9027(7) 0.0538(19) Uiso 0.50 1 d P . 12
O12 O 0.0744(11) 0.6582(11) 0.8234(12) 0.114(4) Uiso 0.50 1 d P B 12
O13 O 0.0568(9) 0.5107(10) 0.9635(10) 0.112(3) Uiso 0.50 1 d P . 12
O14 O -0.0600(10) 0.5954(10) 0.9463(10) 0.114(4) Uiso 0.50 1 d P . 12
N7 N -0.0573(9) 0.9612(10) 0.8913(10) 0.085(3) Uiso 0.50 1 d P C -4
O15 O -0.0681(6) 0.9440(6) 0.8078(6) 0.0582(17) Uiso 0.50 1 d PD . .
N8 N -0.0428(13) 0.8647(9) 0.7866(12) 0.033(4) Uiso 0.20 1 d PD C 3
O16 O -0.0187(8) 0.7954(8) 0.8218(10) 0.022(2) Uiso 0.20 1 d PD C 3
O17 O -0.0424(11) 0.8635(11) 0.7174(11) 0.041(3) Uiso 0.20 1 d PD C 3
N9 N -0.0419(7) 0.8905(6) 0.7499(6) 0.0216(19) Uiso 0.30 1 d PD C 2
O18 O -0.0295(10) 0.8155(8) 0.7731(10) 0.059(3) Uiso 0.30 1 d PD C 2
O19 O -0.0429(6) 0.9087(6) 0.6736(6) 0.0206(14) Uiso 0.30 1 d PD C 2
N5 N 0.3269(4) 0.1781(5) 1.1278(5) 0.0858(16) Uani 1 1 d . . .
C44 C 0.2915(4) 0.2211(5) 1.0619(5) 0.0633(14) Uani 1 1 d . . .
C45 C 0.2473(5) 0.2723(5) 0.9783(5) 0.0713(15) Uani 1 1 d . . .
H45A H 0.2225 0.2196 0.9602 0.107 Uiso 1 1 d R . .
H45B H 0.3005 0.3270 0.9114 0.107 Uiso 1 1 d R . .
H45C H 0.1889 0.3052 1.0068 0.107 Uiso 1 1 d R . .
C46 C -0.0170(10) 0.9935(10) 0.9351(11) 0.070(3) Uiso 0.50 1 d P C -4
C47 C 0.0361(11) 1.0383(11) 0.9831(12) 0.080(4) Uiso 0.50 1 d P C -4
H47A H 0.1093 1.0282 0.9622 0.121 Uiso 0.50 1 d PR C -4
H47B H 0.0016 1.0026 1.0641 0.121 Uiso 0.50 1 d PR C -4
H47C H 0.0323 1.1143 0.9561 0.121 Uiso 0.50 1 d PR C -4

loop_
_atom_site_aniso_label
_atom_site_aniso_U_11
_atom_site_aniso_U_22
_atom_site_aniso_U_33
_atom_site_aniso_U_23
_atom_site_aniso_U_13
_atom_site_aniso_U_12
Fe1 0.0222(2) 0.0205(2) 0.0231(2) -0.01064(18) -0.00943(18) 0.00462(17)
Fe2 0.0181(2) 0.0208(2) 0.0192(2) -0.01011(18) -0.00675(17) 0.00308(16)
Fe3 0.0198(2) 0.0230(2) 0.0220(2) -0.01228(18) -0.00834(17) 0.00241(17)
O1 0.0285(12) 0.0260(12) 0.0330(12) -0.0148(10) -0.0100(10) 0.0015(10)
O2 0.0415(16) 0.0322(15) 0.0494(17) -0.0208(13) 0.0093(13) -0.0067(12)
O3 0.0247(11) 0.0243(11) 0.0207(10) -0.0103(9) -0.0069(9) 0.0082(9)
O4 0.0201(11) 0.0312(12) 0.0253(11) -0.0142(10) -0.0071(9) 0.0017(9)
O5 0.0257(12) 0.0311(12) 0.0273(11) -0.0186(10) -0.0124(10) 0.0090(9)
O6 0.0230(11) 0.0351(13) 0.0234(11) -0.0165(10) -0.0077(9) 0.0044(10)
O7 0.0236(12) 0.0216(11) 0.0205(11) -0.0082(9) -0.0074(9) 0.0029(10)
O8 0.0176(10) 0.0223(11) 0.0200(10) -0.0116(9) -0.0070(8) 0.0033(8)
O9 0.0210(11) 0.0245(11) 0.0357(12) -0.0155(10) -0.0146(10) 0.0052(9)
O10 0.0257(12) 0.0463(15) 0.0263(12) -0.0195(12) -0.0046(10) -0.0041(11)
N1 0.0281(15) 0.0259(14) 0.0255(14) -0.0124(12) -0.0094(11) 0.0022(11)
N2 0.0260(14) 0.0227(13) 0.0283(14) -0.0124(12) -0.0094(11) 0.0059(11)
N3 0.0242(14) 0.0270(14) 0.0241(13) -0.0126(12) -0.0081(11) 0.0003(11)
N4 0.0305(15) 0.0252(14) 0.0264(14) -0.0122(12) -0.0111(12) 0.0024(11)
C1 0.0331(18) 0.0238(16) 0.0259(16) -0.0079(14) -0.0076(14) -0.0004(14)
C2 0.041(2) 0.0282(18) 0.0280(17) -0.0094(15) -0.0091(15) -0.0045(15)
C3 0.054(2) 0.0275(19) 0.036(2) -0.0114(16) -0.0177(18) 0.0050(17)
C4 0.080(4) 0.031(2) 0.049(3) -0.016(2) -0.022(2) 0.004(2)
C5 0.076(4) 0.037(2) 0.049(3) -0.016(2) -0.011(2) -0.017(2)
C6 0.056(3) 0.056(3) 0.065(3) -0.022(3) -0.011(3) -0.022(2)
C7 0.041(2) 0.044(2) 0.054(3) -0.020(2) -0.007(2) -0.0071(19)
C8 0.0357(19) 0.036(2) 0.0313(18) -0.0180(16) -0.0116(15) 0.0054(15)
C9 0.043(2) 0.046(2) 0.0272(18) -0.0132(17) -0.0133(16) 0.0013(18)
C10 0.045(2) 0.041(2) 0.0314(19) -0.0057(17) -0.0192(17) 0.0037(18)
C11 0.035(2) 0.0277(18) 0.037(2) -0.0063(16) -0.0166(16) 0.0029(15)
C12 0.0287(17) 0.0223(16) 0.0311(17) -0.0089(14) -0.0148(14) 0.0015(13)
C13 0.0255(16) 0.0212(15) 0.0336(18) -0.0108(14) -0.0114(14) 0.0020(12)
C14 0.034(2) 0.0301(18) 0.041(2) -0.0138(16) -0.0164(16) 0.0132(15)
C15 0.036(2) 0.033(2) 0.043(2) -0.0191(17) -0.0100(17) 0.0152(16)
C16 0.0349(19) 0.0320(19) 0.0321(18) -0.0159(16) -0.0072(15) 0.0104(15)
C17 0.0299(17) 0.0241(16) 0.0282(16) -0.0125(14) -0.0077(14) 0.0045(13)
C18 0.043(2) 0.0344(19) 0.0257(17) -0.0147(15) -0.0106(15) 0.0190(16)
C19 0.0281(17) 0.0199(15) 0.0217(15) -0.0086(13) -0.0073(13) 0.0027(12)
C20 0.0339(18) 0.0253(16) 0.0240(15) -0.0143(14) -0.0093(14) 0.0063(13)
C21 0.033(2) 0.046(2) 0.039(2) -0.0284(19) -0.0080(16) 0.0051(16)
C22 0.043(2) 0.075(3) 0.049(3) -0.042(3) -0.002(2) 0.008(2)
C23 0.061(3) 0.072(3) 0.042(2) -0.044(2) -0.007(2) 0.010(2)
C24 0.055(3) 0.056(3) 0.043(2) -0.036(2) -0.020(2) 0.008(2)
C25 0.0344(19) 0.042(2) 0.0358(19) -0.0242(17) -0.0134(16) 0.0058(16)
C26 0.0207(15) 0.0237(15) 0.0244(15) -0.0096(13) -0.0056(12) 0.0031(12)
C27 0.0229(16) 0.0332(18) 0.0245(16) -0.0103(14) -0.0065(13) 0.0015(13)
C28 0.0270(19) 0.058(3) 0.0313(18) -0.0209(18) -0.0086(15) 0.0012(17)
C29 0.034(2) 0.088(4) 0.032(2) -0.027(2) -0.0044(17) 0.000(2)
C30 0.025(2) 0.087(4) 0.038(2) -0.017(2) -0.0002(17) -0.013(2)
C31 0.034(2) 0.063(3) 0.046(2) -0.017(2) -0.0094(19) -0.016(2)
C32 0.0286(19) 0.047(2) 0.0353(19) -0.0187(18) -0.0066(15) -0.0061(16)
C33 0.039(2) 0.0315(19) 0.0361(19) -0.0157(16) -0.0180(16) 0.0074(15)
C34 0.051(2) 0.034(2) 0.053(2) -0.0208(19) -0.023(2) 0.0152(18)
C35 0.058(3) 0.034(2) 0.069(3) -0.032(2) -0.028(2) 0.010(2)
C36 0.048(2) 0.035(2) 0.056(3) -0.028(2) -0.023(2) 0.0039(18)
C37 0.0302(18) 0.0287(17) 0.0300(17) -0.0146(15) -0.0100(14) 0.0002(14)
C38 0.0296(18) 0.0316(18) 0.0307(17) -0.0167(15) -0.0126(14) 0.0008(14)
C39 0.042(2) 0.040(2) 0.050(2) -0.0243(19) -0.0240(19) -0.0009(17)
C40 0.039(2) 0.048(2) 0.062(3) -0.026(2) -0.034(2) 0.0047(18)
C41 0.032(2) 0.042(2) 0.051(2) -0.0204(19) -0.0231(18) 0.0093(16)
C42 0.0237(16) 0.0301(17) 0.0306(17) -0.0132(15) -0.0109(14) 0.0032(13)
C43 0.0261(17) 0.0312(18) 0.045(2) -0.0211(16) -0.0188(15) 0.0093(14)
N5 0.069(3) 0.101(4) 0.083(4) -0.043(4) -0.019(3) 0.003(3)
C44 0.054(3) 0.062(3) 0.062(3) -0.032(3) -0.003(3) -0.003(3)
C45 0.076(4) 0.062(3) 0.061(3) -0.021(3) -0.016(3) 0.005(3)

loop_
_atom_type_symbol
_atom_type_description
_atom_type_scat_dispersion_real
_atom_type_scat_dispersion_imag
_atom_type_scat_source
C C 0.0033 0.0016 'International Tables Vol C Tables 4.2.6.8 and 6.1.1.4'
H H 0.0000 0.0000 'International Tables Vol C Tables 4.2.6.8 and 6.1.1.4'
N N 0.0061 0.0033 'International Tables Vol C Tables 4.2.6.8 and 6.1.1.4'
O O 0.0106 0.0060 'International Tables Vol C Tables 4.2.6.8 and 6.1.1.4'
Fe Fe 0.3463 0.8444 'International Tables Vol C Tables 4.2.6.8 and 6.1.1.4'

loop_
_geom_angle_atom_site_label_1
_geom_angle_atom_site_label_2
_geom_angle_atom_site_label_3
_geom_angle
_geom_angle_site_symmetry_1
_geom_angle_site_symmetry_3
O7 Fe1 O3 105.85(9) . .
O7 Fe1 O9 94.25(10) . 2_666
O3 Fe1 O9 91.68(10) . 2_666
O7 Fe1 O1 90.07(10) . .
O3 Fe1 O1 96.09(10) . .
O9 Fe1 O1 169.74(10) 2_666 .
O7 Fe1 N2 172.36(11) . .
O3 Fe1 N2 78.53(10) . .
O9 Fe1 N2 91.85(10) 2_666 .
O1 Fe1 N2 83.17(10) . .
O7 Fe1 N1 101.91(10) . .
O3 Fe1 N1 152.24(10) . .
O9 Fe1 N1 86.62(10) 2_666 .
O1 Fe1 N1 83.38(10) . .
N2 Fe1 N1 73.85(11) . .
O8 Fe2 O8 82.56(9) . 2_666
O8 Fe2 O7 87.85(10) . 2_666
O8 Fe2 O7 94.21(9) 2_666 2_666
O8 Fe2 O5 97.20(9) . .
O8 Fe2 O5 176.79(9) 2_666 .
O7 Fe2 O5 88.98(9) 2_666 .
O8 Fe2 O4 175.77(9) . .
O8 Fe2 O4 94.13(9) 2_666 .
O7 Fe2 O4 89.76(10) 2_666 .
O5 Fe2 O4 86.25(9) . .
O8 Fe2 O3 92.59(9) . .
O8 Fe2 O3 91.68(9) 2_666 .
O7 Fe2 O3 174.10(9) 2_666 .
O5 Fe2 O3 85.13(9) . .
O4 Fe2 O3 90.14(9) . .
O8 Fe2 Fe2 41.78(6) . 2_666
O8 Fe2 Fe2 40.78(6) 2_666 2_666
O7 Fe2 Fe2 91.41(7) 2_666 2_666
O5 Fe2 Fe2 138.89(7) . 2_666
O4 Fe2 Fe2 134.86(7) . 2_666
O3 Fe2 Fe2 92.84(6) . 2_666
O8 Fe3 O9 99.68(9) . .
O8 Fe3 O6 98.97(9) . .
O9 Fe3 O6 93.27(10) . .
O8 Fe3 O10 93.06(9) . .
O9 Fe3 O10 95.65(10) . .
O6 Fe3 O10 163.61(10) . .
O8 Fe3 N3 173.80(10) . .
O9 Fe3 N3 77.42(10) . .
O6 Fe3 N3 86.72(10) . .
O10 Fe3 N3 81.86(10) . .
O8 Fe3 N4 109.06(10) . .
O9 Fe3 N4 151.17(10) . .
O6 Fe3 N4 80.30(10) . .
O10 Fe3 N4 85.29(11) . .
N3 Fe3 N4 74.20(11) . .
C1 O1 Fe1 128.2(2) . .
C18 O3 Fe1 119.0(2) . .
C18 O3 Fe2 119.82(19) . .
Fe1 O3 Fe2 120.79(10) . .
C26 O4 Fe2 132.0(2) . .
C19 O5 Fe2 128.8(2) . .
C19 O6 Fe3 131.7(2) . .
Fe1 O7 Fe2 126.18(12) . 2_666
Fe1 O7 H7 108(4) . .
Fe2 O7 H7 110(4) 2_666 .
Fe3 O8 Fe2 124.37(11) . .
Fe3 O8 Fe2 129.15(11) . 2_666
Fe2 O8 Fe2 97.44(9) . 2_666
C43 O9 Fe3 116.7(2) . .
C43 O9 Fe1 126.1(2) . 2_666
Fe3 O9 Fe1 116.32(10) . 2_666
C26 O10 Fe3 135.7(2) 2_666 .
C8 N1 C12 118.5(3) . .
C8 N1 Fe1 124.5(2) . .
C12 N1 Fe1 116.9(2) . .
C17 N2 C13 122.0(3) . .
C17 N2 Fe1 116.6(2) . .
C13 N2 Fe1 121.3(2) . .
C42 N3 C38 121.6(3) . .
C42 N3 Fe3 117.3(2) . .
C38 N3 Fe3 121.0(2) . .
C33 N4 C37 119.5(3) . .
C33 N4 Fe3 123.7(2) . .
C37 N4 Fe3 116.3(2) . .
O2 C1 O1 124.9(3) . .
O2 C1 C2 118.5(3) . .
O1 C1 C2 116.6(3) . .
C3 C2 C7 119.7(4) . .
C3 C2 C1 121.2(4) . .
C7 C2 C1 119.0(4) . .
C2 C3 C4 120.0(4) . .
C2 C3 H3A 120.0 . .
C4 C3 H3A 120.0 . .
C5 C4 C3 120.3(5) . .
C5 C4 H4A 119.8 . .
C3 C4 H4A 119.8 . .
C4 C5 C6 120.3(4) . .
C4 C5 H5A 119.9 . .
C6 C5 H5A 119.9 . .
C5 C6 C7 119.9(5) . .
C5 C6 H6A 120.0 . .
C7 C6 H6A 120.0 . .
C2 C7 C6 119.7(5) . .
C2 C7 H7A 120.2 . .
C6 C7 H7A 120.2 . .
N1 C8 C9 122.5(4) . .
N1 C8 H8A 118.7 . .
C9 C8 H8A 118.7 . .
C10 C9 C8 118.6(4) . .
C10 C9 H9A 120.7 . .
C8 C9 H9A 120.7 . .
C9 C10 C11 119.7(4) . .
C9 C10 H10A 120.1 . .
C11 C10 H10A 120.1 . .
C10 C11 C12 118.4(4) . .
C10 C11 H11A 120.8 . .
C12 C11 H11A 120.8 . .
N1 C12 C11 122.2(3) . .
N1 C12 C13 114.7(3) . .
C11 C12 C13 123.1(3) . .
N2 C13 C14 120.5(3) . .
N2 C13 C12 113.1(3) . .
C14 C13 C12 126.4(3) . .
C13 C14 C15 117.6(3) . .
C13 C14 H14A 121.2 . .
C15 C14 H14A 121.2 . .
C16 C15 C14 121.5(3) . .
C16 C15 H15A 119.2 . .
C14 C15 H15A 119.2 . .
C15 C16 C17 117.7(3) . .
C15 C16 H16A 121.1 . .
C17 C16 H16A 121.1 . .
N2 C17 C16 120.6(3) . .
N2 C17 C18 114.3(3) . .
C16 C17 C18 125.1(3) . .
O3 C18 C17 111.3(3) . .
O3 C18 H18A 109.4 . .
C17 C18 H18A 109.4 . .
O3 C18 H18B 109.4 . .
C17 C18 H18B 109.4 . .
H18A C18 H18B 108.0 . .
O5 C19 O6 125.4(3) . .
O5 C19 C20 117.2(3) . .
O6 C19 C20 117.5(3) . .
C21 C20 C25 119.9(3) . .
C21 C20 C19 120.0(3) . .
C25 C20 C19 120.1(3) . .
C20 C21 C22 119.4(4) . .
C20 C21 H21A 120.3 . .
C22 C21 H21A 120.3 . .
C23 C22 C21 120.5(4) . .
C23 C22 H22A 119.8 . .
C21 C22 H22A 119.8 . .
C24 C23 C22 120.3(4) . .
C24 C23 H23A 119.9 . .
C22 C23 H23A 119.9 . .
C23 C24 C25 120.3(4) . .
C23 C24 H24A 119.9 . .
C25 C24 H24A 119.9 . .
C24 C25 C20 119.7(4) . .
C24 C25 H25A 120.2 . .
C20 C25 H25A 120.2 . .
O10 C26 O4 126.4(3) 2_666 .
O10 C26 C27 116.1(3) 2_666 .
O4 C26 C27 117.4(3) . .
C28 C27 C32 119.8(3) . .
C28 C27 C26 121.0(3) . .
C32 C27 C26 119.2(3) . .
C27 C28 C29 120.2(4) . .
C27 C28 H28A 119.9 . .
C29 C28 H28A 119.9 . .
C30 C29 C28 119.8(4) . .
C30 C29 H29A 120.1 . .
C28 C29 H29A 120.1 . .
C31 C30 C29 120.5(4) . .
C31 C30 H30A 119.8 . .
C29 C30 H30A 119.8 . .
C30 C31 C32 120.0(4) . .
C30 C31 H31A 120.0 . .
C32 C31 H31A 120.0 . .
C31 C32 C27 119.7(4) . .
C31 C32 H32A 120.1 . .
C27 C32 H32A 120.1 . .
N4 C33 C34 122.2(4) . .
N4 C33 H33A 118.9 . .
C34 C33 H33A 118.9 . .
C33 C34 C35 118.4(4) . .
C33 C34 H34A 120.8 . .
C35 C34 H34A 120.8 . .
C36 C35 C34 120.2(4) . .
C36 C35 H35A 119.9 . .
C34 C35 H35A 119.9 . .
C35 C36 C37 118.5(4) . .
C35 C36 H36A 120.8 . .
C37 C36 H36A 120.8 . .
N4 C37 C36 121.1(3) . .
N4 C37 C38 115.2(3) . .
C36 C37 C38 123.6(3) . .
N3 C38 C39 120.4(3) . .
N3 C38 C37 112.9(3) . .
C39 C38 C37 126.7(3) . .
C38 C39 C40 118.2(3) . .
C38 C39 H39A 120.9 . .
C40 C39 H39A 120.9 . .
C41 C40 C39 120.4(3) . .
C41 C40 H40A 119.8 . .
C39 C40 H40A 119.8 . .
C42 C41 C40 118.6(4) . .
C42 C41 H41A 120.7 . .
C40 C41 H41A 120.7 . .
N3 C42 C41 120.8(3) . .
N3 C42 C43 113.7(3) . .
C41 C42 C43 125.6(3) . .
O9 C43 C42 111.3(3) . .
O9 C43 H43A 109.4 . .
C42 C43 H43A 109.4 . .
O9 C43 H43B 109.4 . .
C42 C43 H43B 109.4 . .
H43A C43 H43B 108.0 . .
O12 N6 O14 114.5(13) . .
O12 N6 O13 132.5(13) . .
O14 N6 O13 112.1(11) . .
O12 N6 O13 170.2(12) . 2_567
O14 N6 O13 56.5(7) . 2_567
O13 N6 O13 55.8(9) . 2_567
N6 O13 O13 82.1(11) . 2_567
N6 O13 O14 165.2(11) . 2_567
O13 O13 O14 83.6(11) 2_567 2_567
N6 O13 N6 124.2(9) . 2_567
O13 O13 N6 42.1(7) 2_567 2_567
O14 O13 N6 41.7(6) 2_567 2_567
N6 O14 O13 81.8(9) . 2_567
C46 N7 O15 157.8(13) . .
N8 O15 N9 21.9(6) . .
N8 O15 N7 126.2(9) . .
N9 O15 N7 145.7(9) . .
O17 N8 O16 101.0(10) . .
O17 N8 O15 121.3(11) . .
O16 N8 O15 137.7(13) . .
N8 O16 O17 39.2(5) . .
N8 O17 O16 39.8(5) . .
O18 N9 O19 100.2(9) . .
O18 N9 O15 129.9(10) . .
O19 N9 O15 128.9(9) . .
N9 O18 O19 40.3(5) . .
N9 O19 O18 39.5(5) . .
N5 C44 C45 178.3(7) . .
C44 C45 H45A 109.5 . .
C44 C45 H45B 109.5 . .
H45A C45 H45B 109.5 . .
C44 C45 H45C 109.4 . .
H45A C45 H45C 109.5 . .
H45B C45 H45C 109.5 . .
N7 C46 C47 176.8(16) . .
C46 C47 H47A 110.2 . .
C46 C47 H47B 108.8 . .
H47A C47 H47B 109.5 . .
C46 C47 H47C 109.3 . .
H47A C47 H47C 109.5 . .
H47B C47 H47C 109.5 . .

loop_
_geom_bond_atom_site_label_1
_geom_bond_atom_site_label_2
_geom_bond_distance
_geom_bond_site_symmetry_2
Fe1 O7 1.909(2) .
Fe1 O3 1.974(2) .
Fe1 O9 2.046(2) 2_666
Fe1 O1 2.059(2) .
Fe1 N2 2.097(3) .
Fe1 N1 2.186(3) .
Fe2 O8 1.939(2) .
Fe2 O8 1.977(2) 2_666
Fe2 O7 2.008(2) 2_666
Fe2 O5 2.029(2) .
Fe2 O4 2.033(2) .
Fe2 O3 2.063(2) .
Fe2 Fe2 2.9430(8) 2_666
Fe3 O8 1.832(2) .
Fe3 O9 2.014(2) .
Fe3 O6 2.031(2) .
Fe3 O10 2.049(2) .
Fe3 N3 2.095(3) .
Fe3 N4 2.183(3) .
O1 C1 1.288(4) .
O2 C1 1.239(4) .
O3 C18 1.420(4) .
O4 C26 1.261(4) .
O5 C19 1.256(4) .
O6 C19 1.264(4) .
O7 Fe2 2.008(2) 2_666
O7 H7 0.72(5) .
O8 Fe2 1.977(2) 2_666
O9 C43 1.414(4) .
O9 Fe1 2.046(2) 2_666
O10 C26 1.252(4) 2_666
N1 C8 1.335(4) .
N1 C12 1.353(4) .
N2 C17 1.334(4) .
N2 C13 1.346(4) .
N3 C42 1.328(4) .
N3 C38 1.351(4) .
N4 C33 1.340(5) .
N4 C37 1.352(4) .
C1 C2 1.499(5) .
C2 C3 1.375(6) .
C2 C7 1.388(6) .
C3 C4 1.397(6) .
C3 H3A 0.9500 .
C4 C5 1.364(8) .
C4 H4A 0.9500 .
C5 C6 1.374(8) .
C5 H5A 0.9500 .
C6 C7 1.401(6) .
C6 H6A 0.9500 .
C7 H7A 0.9500 .
C8 C9 1.395(5) .
C8 H8A 0.9500 .
C9 C10 1.375(6) .
C9 H9A 0.9500 .
C10 C11 1.389(6) .
C10 H10A 0.9500 .
C11 C12 1.392(5) .
C11 H11A 0.9500 .
C12 C13 1.481(5) .
C13 C14 1.387(5) .
C14 C15 1.393(6) .
C14 H14A 0.9500 .
C15 C16 1.380(5) .
C15 H15A 0.9500 .
C16 C17 1.393(5) .
C16 H16A 0.9500 .
C17 C18 1.511(5) .
C18 H18A 0.9900 .
C18 H18B 0.9900 .
C19 C20 1.494(4) .
C20 C21 1.383(5) .
C20 C25 1.393(5) .
C21 C22 1.389(5) .
C21 H21A 0.9500 .
C22 C23 1.373(7) .
C22 H22A 0.9500 .
C23 C24 1.368(7) .
C23 H23A 0.9500 .
C24 C25 1.384(5) .
C24 H24A 0.9500 .
C25 H25A 0.9500 .
C26 O10 1.252(4) 2_666
C26 C27 1.498(4) .
C27 C28 1.383(5) .
C27 C32 1.396(5) .
C28 C29 1.389(6) .
C28 H28A 0.9500 .
C29 C30 1.381(7) .
C29 H29A 0.9500 .
C30 C31 1.379(7) .
C30 H30A 0.9500 .
C31 C32 1.389(6) .
C31 H31A 0.9500 .
C32 H32A 0.9500 .
C33 C34 1.381(5) .
C33 H33A 0.9500 .
C34 C35 1.382(6) .
C34 H34A 0.9500 .
C35 C36 1.382(6) .
C35 H35A 0.9500 .
C36 C37 1.396(5) .
C36 H36A 0.9500 .
C37 C38 1.477(5) .
C38 C39 1.383(5) .
C39 C40 1.388(6) .
C39 H39A 0.9500 .
C40 C41 1.384(6) .
C40 H40A 0.9500 .
C41 C42 1.380(5) .
C41 H41A 0.9500 .
C42 C43 1.512(5) .
C43 H43A 0.9900 .
C43 H43B 0.9900 .
N6 O12 1.111(15) .
N6 O14 1.212(13) .
N6 O13 1.222(14) .
N6 O13 1.805(16) 2_567
O13 O13 1.51(2) 2_567
O13 O14 1.521(16) 2_567
O13 N6 1.805(16) 2_567
O14 O13 1.521(16) 2_567
N7 C46 1.178(16) .
N7 O15 1.367(13) .
O15 N8 1.291(10) .
O15 N9 1.303(10) .
N8 O17 0.994(7) .
N8 O16 1.005(7) .
O16 O17 1.542(13) .
N9 O18 0.997(7) .
N9 O19 1.014(7) .
O18 O19 1.543(13) .
N5 C44 1.149(8) .
C44 C45 1.443(9) .
C45 H45A 0.9801 .
C45 H45B 0.9801 .
C45 H45C 0.9799 .
C46 C47 1.456(17) .
C47 H47A 0.9800 .
C47 H47B 0.9799 .
C47 H47C 0.9800 .

loop_
_geom_hbond_atom_site_label_D
_geom_hbond_atom_site_label_H
_geom_hbond_atom_site_label_A
_geom_hbond_distance_DH
_geom_hbond_distance_HA
_geom_hbond_distance_DA
_geom_hbond_angle_DHA
O7 H7 O2 0.72(5) 1.93(5) 2.611(4) 159(5)
